data_1562422
loop_
_publ_author_name
'Ran, You'
'Yang, Ge'
'Liu, Yang'
'Han, Weiguo'
'Gao, Ge'
'Su, Rongchuan'
'Bin, Zhengyang'
'You, Jingsong'

_publ_section_title
;
 A methyl-shield strategy enables efficient blue thermally activated
 delayed fluorescence hosts for high-performance fluorescent OLEDs
;
_journal_issue 7
_journal_name_full 'Materials Horizons'
_journal_page_first 2025
_journal_page_last 2031
_journal_paper_doi 10.1039/D1MH00530H
_journal_volume 8
_journal_year 2021
_chemical_formula_moiety 'C35 H27 N O2'
_chemical_formula_sum 'C35 H27 N O2'
_chemical_formula_weight 493.57
_space_group_crystal_system triclinic
_space_group_IT_number 2
_space_group_name_Hall '-P 1'
_space_group_name_H-M_alt 'P -1'
_atom_sites_solution_hydrogens geom
_atom_sites_solution_primary direct
_audit_creation_date 2020-06-19
_audit_creation_method
;
Olex2 1.2
(compiled 2016.02.19 svn.r3266 for OlexSys, GUI svn.r5155)
;
_audit_update_record
;
2020-09-21 deposited with the CCDC.	2021-05-06 downloaded from the CCDC.
;
_cell_angle_alpha 76.439(5)
_cell_angle_beta 87.971(5)
_cell_angle_gamma 67.260(6)
_cell_formula_units_Z 2
_cell_length_a 9.2312(5)
_cell_length_b 10.2169(7)
_cell_length_c 14.6844(8)
_cell_measurement_reflns_used 3610
_cell_measurement_temperature 150.01(10)
_cell_measurement_theta_max 71.1950
_cell_measurement_theta_min 5.0770
_cell_volume 1239.33(14)
_computing_cell_refinement 'CrysAlisPro 1.171.39.46e (Rigaku OD, 2018)'
_computing_data_collection 'CrysAlisPro 1.171.39.46e (Rigaku OD, 2018)'
_computing_data_reduction 'CrysAlisPro 1.171.39.46e (Rigaku OD, 2018)'
_computing_molecular_graphics 'Olex2 (Dolomanov et al., 2009)'
_computing_publication_material 'Olex2 (Dolomanov et al., 2009)'
_computing_structure_refinement 'ShelXL (Sheldrick, 2015)'
_computing_structure_solution 'ShelXT (Sheldrick, 2015)'
_diffrn_ambient_environment N~2~
_diffrn_ambient_temperature 150.01(10)
_diffrn_detector 'CCD plate'
_diffrn_detector_area_resol_mean 15.9595
_diffrn_detector_type EosS2
_diffrn_measured_fraction_theta_full 0.982
_diffrn_measured_fraction_theta_max 0.958
_diffrn_measurement_details
;
List of Runs (angles in degrees, time in seconds):

  # Type    Start    End  Width  t~exp~   \w     \q     \k     \f   Frames
#--------------------------------------------------------------------------
  1  \w    -34.00  64.00   1.00    3.82    --   35.23 -77.00-120.00   98
  2  \w     17.00 104.00   1.00    3.82    --   35.23  57.00  90.00   87
  3  \w    -34.00  64.00   1.00    3.82    --   35.23 -77.00  30.00   98
  4  \w     17.00 104.00   1.00    3.82    --   35.23  57.00-180.00   87
  5  \w    -34.00  64.00   1.00    3.82    --   35.23 -77.00 -30.00   98
  6  \w     17.00 104.00   1.00    3.82    --   35.23  57.00 -60.00   87
  7  \w     23.00  90.00   1.00    3.82    --   35.23-125.00-180.00   67
  8  \w     37.00 110.00   1.00   15.28    --  106.90 -94.00-180.00   73
  9  \w     39.00 127.00   1.00   15.28    --  106.90 -61.00  30.00   88
 10  \w     37.00 127.00   1.00   15.28    --  106.90 -45.00 120.00   90
 11  \w     36.00 113.00   1.00   15.28    --  106.90-111.00 -30.00   77
 12  \w     36.00 113.00   1.00   15.28    --  106.90-111.00 120.00   77
 13  \w     37.00 110.00   1.00   15.28    --  106.90 -94.00 -90.00   73
 14  \w     35.00 133.00   1.00   15.28    --  106.90 -30.00 120.00   98
 15  \w     35.00 152.00   1.00   15.28    --  106.90 -15.00 -90.00  117
 16  \w     36.00 113.00   1.00   15.28    --  106.90-111.00  60.00   77
 17  \w     87.00 175.00   1.00   15.28    --  106.90  61.00  90.00   88
 18  \w     35.00 133.00   1.00   15.28    --  106.90 -30.00   0.00   98
 19  \w     39.00  89.00   1.00   15.28    --  106.90 -61.00 -90.00   50
;
_diffrn_measurement_device 'four-circle diffractometer'
_diffrn_measurement_device_type 'New Gemini, Dual, Cu at home/near, EosS2'
_diffrn_measurement_method '\w scans'
_diffrn_orient_matrix_type 'CrysAlisPro convention (1999,Acta A55,543-557)'
_diffrn_orient_matrix_UB_11 -0.1331562000
_diffrn_orient_matrix_UB_12 0.0374024000
_diffrn_orient_matrix_UB_13 0.0676869000
_diffrn_orient_matrix_UB_21 -0.0121294000
_diffrn_orient_matrix_UB_22 -0.1480140000
_diffrn_orient_matrix_UB_23 0.0061971000
_diffrn_orient_matrix_UB_31 0.1224354000
_diffrn_orient_matrix_UB_32 -0.0710689000
_diffrn_orient_matrix_UB_33 0.0840907000
_diffrn_radiation_monochromator graphite
_diffrn_radiation_probe x-ray
_diffrn_radiation_type CuK\a
_diffrn_radiation_wavelength 1.54184
_diffrn_reflns_av_R_equivalents 0.0369
_diffrn_reflns_av_unetI/netI 0.0482
_diffrn_reflns_Laue_measured_fraction_full 0.982
_diffrn_reflns_Laue_measured_fraction_max 0.958
_diffrn_reflns_limit_h_max 11
_diffrn_reflns_limit_h_min -9
_diffrn_reflns_limit_k_max 12
_diffrn_reflns_limit_k_min -12
_diffrn_reflns_limit_l_max 17
_diffrn_reflns_limit_l_min -11
_diffrn_reflns_number 9294
_diffrn_reflns_point_group_measured_fraction_full 0.982
_diffrn_reflns_point_group_measured_fraction_max 0.958
_diffrn_reflns_theta_full 67.684
_diffrn_reflns_theta_max 71.501
_diffrn_reflns_theta_min 4.834
_diffrn_source 'fine-focus sealed X-ray tube'
_diffrn_source_type 'Enhance (Cu) X-ray Source'
_exptl_absorpt_coefficient_mu 0.637
_exptl_absorpt_correction_T_max 1.00000
_exptl_absorpt_correction_T_min 0.74608
_exptl_absorpt_correction_type multi-scan
_exptl_absorpt_process_details
;
CrysAlisPro 1.171.39.46e (Rigaku Oxford Diffraction, 2018)
Empirical absorption correction using spherical harmonics,
 implemented in SCALE3 ABSPACK scaling algorithm.
;
_exptl_crystal_colour 'clear light colourless'
_exptl_crystal_colour_lustre clear
_exptl_crystal_colour_modifier light
_exptl_crystal_colour_primary colourless
_exptl_crystal_density_diffrn 1.323
_exptl_crystal_description block
_exptl_crystal_F_000 520
_exptl_crystal_size_max 0.25
_exptl_crystal_size_mid 0.15
_exptl_crystal_size_min 0.1
_refine_diff_density_max 0.357
_refine_diff_density_min -0.326
_refine_diff_density_rms 0.064
_refine_ls_extinction_method none
_refine_ls_goodness_of_fit_ref 1.040
_refine_ls_hydrogen_treatment constr
_refine_ls_matrix_type full
_refine_ls_number_parameters 346
_refine_ls_number_reflns 4641
_refine_ls_number_restraints 0
_refine_ls_restrained_S_all 1.040
_refine_ls_R_factor_all 0.0696
_refine_ls_R_factor_gt 0.0584
_refine_ls_shift/su_max 0.000
_refine_ls_shift/su_mean 0.000
_refine_ls_structure_factor_coef Fsqd
_refine_ls_weighting_details 'w=1/[\s^2^(Fo^2^)+(0.1050P)^2^] where P=(Fo^2^+2Fc^2^)/3'
_refine_ls_weighting_scheme calc
_refine_ls_wR_factor_gt 0.1517
_refine_ls_wR_factor_ref 0.1664
_reflns_Friedel_coverage 0.000
_reflns_number_gt 3748
_reflns_number_total 4641
_reflns_threshold_expression 'I > 2\s(I)'
_cod_data_source_file d1mh00530h2.cif
_cod_data_source_block ry-4005-150k
_cod_depositor_comments 'Adding full bibliography for 1562419--1562422.cif.'
_cod_database_code 1562422
_shelx_space_group_comment
;
The symmetry employed for this shelxl refinement is uniquely defined
by the following loop, which should always be used as a source of
symmetry information in preference to the above space-group names.
They are only intended as comments.
;
_reflns_odcompleteness_completeness 98.30
_reflns_odcompleteness_iscentric 1
_reflns_odcompleteness_theta 66.97
_olex2_refinement_description
;
1. Fixed Uiso
 At 1.2 times of:
  All C(H) groups
 At 1.5 times of:
  All C(H,H,H) groups
2.a Aromatic/amide H refined with riding coordinates:
 C00A(H00A), C00D(H00D), C00E(H00E), C00H(H00H), C00L(H00L), C00M(H00M),
 C00O(H00O), C00P(H00P), C00Q(H00Q), C00R(H00R), C00S(H00S), C00T(H00T),
 C00U(H00U), C00V(H00V), C00W(H00W), C00X(H00X), C00Y(H00Y), C010(H010)
2.b Idealised Me refined as rotating group:
 C00Z(H00B,H00C,H00F), C011(H01A,H01B,H01C), C012(H01D,H01E,H01F)
;
_shelx_shelxl_version_number 2014/7
_olex2_date_sample_data_collection 2020-06-19
_olex2_submission_special_instructions 'No special instructions were received'
_oxdiff_exptl_absorpt_empirical_details
;
Empirical correction (ABSPACK) includes:
- Absorption correction using spherical harmonics
- Frame scaling
- Detector area scaling
;
_oxdiff_exptl_absorpt_empirical_full_max 1.431
_oxdiff_exptl_absorpt_empirical_full_min 0.823

loop_
_space_group_symop_operation_xyz
'x, y, z'
'-x, -y, -z'

loop_
_atom_site_label
_atom_site_type_symbol
_atom_site_fract_x
_atom_site_fract_y
_atom_site_fract_z
_atom_site_U_iso_or_equiv
_atom_site_adp_type
_atom_site_occupancy
_atom_site_site_symmetry_order
_atom_site_calc_flag
_atom_site_refinement_flags_posn
_atom_site_refinement_flags_adp
_atom_site_refinement_flags_occupancy
_atom_site_disorder_assembly
_atom_site_disorder_group
O001 O 0.30133(15) 0.40825(14) 0.93324(9) 0.0283(3) Uani 1 1 d . . . . .
O002 O 0.15328(19) 0.68841(17) 1.10732(10) 0.0428(4) Uani 1 1 d . . . . .
N003 N 0.81144(17) 0.76078(16) 0.49043(10) 0.0251(3) Uani 1 1 d . . . . .
C004 C 0.46452(19) 0.66438(18) 0.81192(11) 0.0241(3) Uani 1 1 d . . . . .
C005 C 0.33688(19) 0.52980(19) 0.91648(12) 0.0241(3) Uani 1 1 d . . . . .
C006 C 0.2937(2) 0.62864(19) 0.97400(12) 0.0256(4) Uani 1 1 d . . . . .
C007 C 0.1694(2) 0.4714(2) 1.07113(12) 0.0268(4) Uani 1 1 d . . . . .
C008 C 0.74961(19) 0.78843(17) 0.39876(12) 0.0233(3) Uani 1 1 d . . . . .
C009 C 0.55204(19) 0.68749(19) 0.72681(11) 0.0243(4) Uani 1 1 d . . . . .
C00A C 0.6452(2) 0.57183(18) 0.68869(12) 0.0254(4) Uani 1 1 d . . . . .
H00A H 0.6514 0.4779 0.7163 0.030 Uiso 1 1 calc R . . . .
C00B C 0.72162(19) 0.73442(19) 0.56891(12) 0.0246(3) Uani 1 1 d . . . . .
C00C C 0.2214(2) 0.3792(2) 1.01049(12) 0.0276(4) Uani 1 1 d . . . . .
C00D C 0.41953(19) 0.54676(18) 0.83640(11) 0.0238(3) Uani 1 1 d . . . . .
H00D H 0.4444 0.4794 0.7995 0.029 Uiso 1 1 calc R . . . .
C00E C 0.4266(2) 0.76195(18) 0.87082(12) 0.0265(4) Uani 1 1 d . . . . .
H00E H 0.4591 0.8395 0.8560 0.032 Uiso 1 1 calc R . . . .
C00F C 0.3427(2) 0.74730(19) 0.94990(12) 0.0273(4) Uani 1 1 d . . . . .
C00G C 0.82882(19) 0.83582(17) 0.32300(12) 0.0238(3) Uani 1 1 d . . . . .
C00H C 0.7290(2) 0.59427(19) 0.61010(12) 0.0260(4) Uani 1 1 d . . . . .
H00H H 0.7897 0.5160 0.5851 0.031 Uiso 1 1 calc R . . . .
C00I C 0.9740(2) 0.72450(18) 0.50512(12) 0.0239(4) Uani 1 1 d . . . . .
C00J C 1.0546(2) 0.77734(18) 0.43272(12) 0.0240(4) Uani 1 1 d . . . . .
C00K C 0.9591(2) 0.88404(19) 0.34414(12) 0.0255(4) Uani 1 1 d . . . . .
C00L C 0.0870(2) 0.4326(2) 1.14822(12) 0.0323(4) Uani 1 1 d . . . . .
H00L H 0.0500 0.4935 1.1893 0.039 Uiso 1 1 calc R . . . .
C00M C 0.5581(2) 0.7881(2) 0.29129(13) 0.0302(4) Uani 1 1 d . . . . .
H00M H 0.4654 0.7769 0.2805 0.036 Uiso 1 1 calc R . . . .
C00N C 0.2011(2) 0.6048(2) 1.05540(12) 0.0287(4) Uani 1 1 d . . . . .
C00O C 0.1948(2) 0.2510(2) 1.02493(14) 0.0338(4) Uani 1 1 d . . . . .
H00O H 0.2301 0.1906 0.9835 0.041 Uiso 1 1 calc R . . . .
C00P C 0.5439(2) 0.82770(19) 0.68340(13) 0.0282(4) Uani 1 1 d . . . . .
H00P H 0.4811 0.9067 0.7071 0.034 Uiso 1 1 calc R . . . .
C00Q C 0.6283(2) 0.85038(19) 0.60562(12) 0.0292(4) Uani 1 1 d . . . . .
H00Q H 0.6222 0.9442 0.5779 0.035 Uiso 1 1 calc R . . . .
C00R C 1.0553(2) 0.6369(2) 0.59077(12) 0.0288(4) Uani 1 1 d . . . . .
H00R H 1.0019 0.6021 0.6391 0.035 Uiso 1 1 calc R . . . .
C00S C 0.0606(2) 0.3060(2) 1.16351(14) 0.0375(4) Uani 1 1 d . . . . .
H00S H 0.0065 0.2811 1.2149 0.045 Uiso 1 1 calc R . . . .
C00T C 1.2150(2) 0.6021(2) 0.60353(14) 0.0320(4) Uani 1 1 d . . . . .
H00T H 1.2684 0.5440 0.6605 0.038 Uiso 1 1 calc R . . . .
C00U C 0.7762(2) 0.8474(2) 0.23299(13) 0.0295(4) Uani 1 1 d . . . . .
H00U H 0.8324 0.8712 0.1824 0.035 Uiso 1 1 calc R . . . .
C00V C 0.6119(2) 0.76841(19) 0.38258(13) 0.0278(4) Uani 1 1 d . . . . .
H00V H 0.5566 0.7420 0.4329 0.033 Uiso 1 1 calc R . . . .
C00W C 0.1153(3) 0.2152(2) 1.10166(15) 0.0388(5) Uani 1 1 d . . . . .
H00W H 0.0979 0.1292 1.1123 0.047 Uiso 1 1 calc R . . . .
C00X C 0.6415(2) 0.8243(2) 0.21652(13) 0.0320(4) Uani 1 1 d . . . . .
H00X H 0.6079 0.8332 0.1556 0.038 Uiso 1 1 calc R . . . .
C00Y C 1.2151(2) 0.7400(2) 0.44779(14) 0.0303(4) Uani 1 1 d . . . . .
H00Y H 1.2696 0.7744 0.4000 0.036 Uiso 1 1 calc R . . . .
C00Z C 1.0606(2) 0.8970(2) 0.26092(13) 0.0358(4) Uani 1 1 d . . . . .
H00B H 1.1089 0.8039 0.2454 0.054 Uiso 1 1 calc GR . . . .
H00C H 1.1408 0.9270 0.2771 0.054 Uiso 1 1 calc GR . . . .
H00F H 0.9961 0.9681 0.2079 0.054 Uiso 1 1 calc GR . . . .
C010 C 1.2959(2) 0.6529(2) 0.53229(14) 0.0332(4) Uani 1 1 d . . . . .
H010 H 1.4032 0.6290 0.5410 0.040 Uiso 1 1 calc R . . . .
C011 C 0.3107(3) 0.8567(2) 1.00925(14) 0.0377(4) Uani 1 1 d . . . . .
H01A H 0.1995 0.9126 1.0072 0.057 Uiso 1 1 calc GR . . . .
H01B H 0.3635 0.9211 0.9854 0.057 Uiso 1 1 calc GR . . . .
H01C H 0.3487 0.8060 1.0729 0.057 Uiso 1 1 calc GR . . . .
C012 C 0.8803(2) 1.0358(2) 0.36592(14) 0.0329(4) Uani 1 1 d . . . . .
H01D H 0.8176 1.1050 0.3117 0.049 Uiso 1 1 calc GR . . . .
H01E H 0.9599 1.0666 0.3821 0.049 Uiso 1 1 calc GR . . . .
H01F H 0.8143 1.0303 0.4175 0.049 Uiso 1 1 calc GR . . . .

loop_
_atom_site_aniso_label
_atom_site_aniso_U_11
_atom_site_aniso_U_22
_atom_site_aniso_U_33
_atom_site_aniso_U_23
_atom_site_aniso_U_13
_atom_site_aniso_U_12
O001 0.0337(7) 0.0290(6) 0.0264(6) -0.0070(5) 0.0107(5) -0.0174(5)
O002 0.0567(9) 0.0501(9) 0.0367(8) -0.0230(7) 0.0243(7) -0.0314(8)
N003 0.0229(7) 0.0300(7) 0.0215(7) -0.0032(5) 0.0049(5) -0.0114(6)
C004 0.0209(7) 0.0263(8) 0.0217(8) -0.0015(6) 0.0004(6) -0.0081(6)
C005 0.0229(7) 0.0263(8) 0.0225(8) -0.0028(6) 0.0011(6) -0.0105(7)
C006 0.0247(8) 0.0289(8) 0.0217(8) -0.0041(6) 0.0029(6) -0.0100(7)
C007 0.0239(8) 0.0339(9) 0.0224(8) -0.0041(7) 0.0040(6) -0.0129(7)
C008 0.0244(8) 0.0203(7) 0.0246(8) -0.0050(6) 0.0046(6) -0.0084(6)
C009 0.0222(8) 0.0276(8) 0.0217(8) -0.0026(6) 0.0016(6) -0.0101(7)
C00A 0.0290(8) 0.0250(8) 0.0232(8) -0.0037(6) 0.0044(6) -0.0131(7)
C00B 0.0226(8) 0.0284(8) 0.0200(8) -0.0013(6) 0.0033(6) -0.0097(7)
C00C 0.0251(8) 0.0319(9) 0.0231(8) -0.0005(7) 0.0035(7) -0.0119(7)
C00D 0.0247(8) 0.0261(8) 0.0195(8) -0.0053(6) 0.0034(6) -0.0089(7)
C00E 0.0292(8) 0.0247(8) 0.0251(8) -0.0023(6) 0.0032(7) -0.0121(7)
C00F 0.0285(8) 0.0281(8) 0.0237(8) -0.0045(7) 0.0020(7) -0.0101(7)
C00G 0.0234(8) 0.0216(7) 0.0253(8) -0.0048(6) 0.0043(6) -0.0083(6)
C00H 0.0258(8) 0.0263(8) 0.0255(8) -0.0073(7) 0.0055(7) -0.0095(7)
C00I 0.0242(8) 0.0230(8) 0.0264(8) -0.0086(6) 0.0052(6) -0.0100(7)
C00J 0.0265(8) 0.0232(8) 0.0256(8) -0.0088(6) 0.0064(7) -0.0118(7)
C00K 0.0273(8) 0.0274(8) 0.0241(8) -0.0053(6) 0.0062(7) -0.0141(7)
C00L 0.0319(9) 0.0433(10) 0.0222(9) -0.0039(7) 0.0056(7) -0.0179(8)
C00M 0.0267(8) 0.0326(9) 0.0345(10) -0.0084(7) 0.0023(7) -0.0147(7)
C00N 0.0294(8) 0.0343(9) 0.0234(8) -0.0069(7) 0.0040(7) -0.0138(7)
C00O 0.0388(10) 0.0318(9) 0.0338(10) -0.0067(7) 0.0099(8) -0.0182(8)
C00P 0.0277(8) 0.0245(8) 0.0282(9) -0.0044(7) 0.0076(7) -0.0073(7)
C00Q 0.0315(9) 0.0259(8) 0.0273(9) -0.0007(7) 0.0069(7) -0.0117(7)
C00R 0.0299(9) 0.0301(9) 0.0264(9) -0.0044(7) 0.0030(7) -0.0133(7)
C00S 0.0374(10) 0.0490(11) 0.0277(9) -0.0008(8) 0.0086(8) -0.0238(9)
C00T 0.0310(9) 0.0297(9) 0.0325(9) -0.0059(7) -0.0042(7) -0.0093(7)
C00U 0.0335(9) 0.0330(9) 0.0240(8) -0.0071(7) 0.0081(7) -0.0156(8)
C00V 0.0251(8) 0.0296(8) 0.0284(9) -0.0043(7) 0.0074(7) -0.0123(7)
C00W 0.0439(11) 0.0382(10) 0.0383(11) -0.0026(8) 0.0084(9) -0.0245(9)
C00X 0.0350(9) 0.0383(10) 0.0258(9) -0.0094(7) 0.0022(7) -0.0168(8)
C00Y 0.0277(9) 0.0330(9) 0.0348(9) -0.0117(7) 0.0080(7) -0.0152(7)
C00Z 0.0376(10) 0.0497(11) 0.0263(9) -0.0026(8) 0.0073(8) -0.0277(9)
C010 0.0245(8) 0.0364(10) 0.0391(10) -0.0108(8) 0.0000(7) -0.0109(8)
C011 0.0507(11) 0.0360(10) 0.0352(10) -0.0153(8) 0.0147(9) -0.0232(9)
C012 0.0362(10) 0.0265(9) 0.0355(10) -0.0044(7) -0.0028(8) -0.0128(8)

loop_
_atom_type_symbol
_atom_type_description
_atom_type_scat_dispersion_real
_atom_type_scat_dispersion_imag
_atom_type_scat_source
C C 0.0181 0.0091 'International Tables Vol C Tables 4.2.6.8 and 6.1.1.4'
H H 0.0000 0.0000 'International Tables Vol C Tables 4.2.6.8 and 6.1.1.4'
N N 0.0311 0.0180 'International Tables Vol C Tables 4.2.6.8 and 6.1.1.4'
O O 0.0492 0.0322 'International Tables Vol C Tables 4.2.6.8 and 6.1.1.4'

loop_
_geom_angle_atom_site_label_1
_geom_angle_atom_site_label_2
_geom_angle_atom_site_label_3
_geom_angle
_geom_angle_site_symmetry_1
_geom_angle_site_symmetry_3
_geom_angle_publ_flag
C00C O001 C005 119.22(14) . . ?
C008 N003 C00B 120.13(13) . . ?
C008 N003 C00I 118.69(14) . . ?
C00I N003 C00B 119.43(13) . . ?
C00D C004 C009 121.68(16) . . ?
C00D C004 C00E 118.04(15) . . ?
C00E C004 C009 120.27(15) . . ?
O001 C005 C006 123.35(15) . . ?
O001 C005 C00D 113.83(15) . . ?
C00D C005 C006 122.82(16) . . ?
C005 C006 C00F 117.31(16) . . ?
C005 C006 C00N 119.03(16) . . ?
C00F C006 C00N 123.66(16) . . ?
C00C C007 C00L 118.19(17) . . ?
C00C C007 C00N 120.66(16) . . ?
C00L C007 C00N 121.15(17) . . ?
N003 C008 C00G 118.88(14) . . ?
C00V C008 N003 120.88(15) . . ?
C00V C008 C00G 120.24(15) . . ?
C00A C009 C004 121.65(15) . . ?
C00A C009 C00P 118.16(16) . . ?
C00P C009 C004 120.19(16) . . ?
C009 C00A H00A 119.4 . . ?
C00H C00A C009 121.17(15) . . ?
C00H C00A H00A 119.4 . . ?
C00H C00B N003 121.38(16) . . ?
C00Q C00B N003 119.06(15) . . ?
C00Q C00B C00H 119.55(15) . . ?
O001 C00C C007 122.42(16) . . ?
O001 C00C C00O 115.99(16) . . ?
C007 C00C C00O 121.59(17) . . ?
C004 C00D C005 119.76(16) . . ?
C004 C00D H00D 120.1 . . ?
C005 C00D H00D 120.1 . . ?
C004 C00E H00E 118.6 . . ?
C00F C00E C004 122.71(15) . . ?
C00F C00E H00E 118.6 . . ?
C006 C00F C011 122.26(16) . . ?
C00E C00F C006 119.31(16) . . ?
C00E C00F C011 118.40(16) . . ?
C008 C00G C00K 117.87(15) . . ?
C00U C00G C008 118.15(15) . . ?
C00U C00G C00K 123.76(15) . . ?
C00A C00H C00B 119.78(16) . . ?
C00A C00H H00H 120.1 . . ?
C00B C00H H00H 120.1 . . ?
C00J C00I N003 119.17(15) . . ?
C00J C00I C00R 119.76(16) . . ?
C00R C00I N003 121.07(15) . . ?
C00I C00J C00K 118.08(15) . . ?
C00Y C00J C00I 118.66(16) . . ?
C00Y C00J C00K 123.04(15) . . ?
C00G C00K C012 107.93(14) . . ?
C00J C00K C00G 108.07(13) . . ?
C00J C00K C012 107.62(14) . . ?
C00Z C00K C00G 112.14(14) . . ?
C00Z C00K C00J 112.69(15) . . ?
C00Z C00K C012 108.20(15) . . ?
C007 C00L H00L 119.6 . . ?
C00S C00L C007 120.79(18) . . ?
C00S C00L H00L 119.6 . . ?
C00V C00M H00M 119.9 . . ?
C00X C00M H00M 119.9 . . ?
C00X C00M C00V 120.29(16) . . ?
O002 C00N C006 123.48(17) . . ?
O002 C00N C007 121.30(17) . . ?
C007 C00N C006 115.22(16) . . ?
C00C C00O H00O 120.6 . . ?
C00W C00O C00C 118.88(18) . . ?
C00W C00O H00O 120.6 . . ?
C009 C00P H00P 119.6 . . ?
C00Q C00P C009 120.86(16) . . ?
C00Q C00P H00P 119.6 . . ?
C00B C00Q C00P 120.46(15) . . ?
C00B C00Q H00Q 119.8 . . ?
C00P C00Q H00Q 119.8 . . ?
C00I C00R H00R 119.9 . . ?
C00T C00R C00I 120.11(17) . . ?
C00T C00R H00R 119.9 . . ?
C00L C00S H00S 120.2 . . ?
C00L C00S C00W 119.65(18) . . ?
C00W C00S H00S 120.2 . . ?
C00R C00T H00T 119.7 . . ?
C010 C00T C00R 120.56(17) . . ?
C010 C00T H00T 119.7 . . ?
C00G C00U H00U 119.2 . . ?
C00G C00U C00X 121.64(17) . . ?
C00X C00U H00U 119.2 . . ?
C008 C00V H00V 120.1 . . ?
C00M C00V C008 119.85(16) . . ?
C00M C00V H00V 120.1 . . ?
C00O C00W C00S 120.89(18) . . ?
C00O C00W H00W 119.6 . . ?
C00S C00W H00W 119.6 . . ?
C00M C00X C00U 119.51(16) . . ?
C00M C00X H00X 120.2 . . ?
C00U C00X H00X 120.2 . . ?
C00J C00Y H00Y 119.2 . . ?
C010 C00Y C00J 121.67(17) . . ?
C010 C00Y H00Y 119.2 . . ?
C00K C00Z H00B 109.5 . . ?
C00K C00Z H00C 109.5 . . ?
C00K C00Z H00F 109.5 . . ?
H00B C00Z H00C 109.5 . . ?
H00B C00Z H00F 109.5 . . ?
H00C C00Z H00F 109.5 . . ?
C00T C010 C00Y 119.24(17) . . ?
C00T C010 H010 120.4 . . ?
C00Y C010 H010 120.4 . . ?
C00F C011 H01A 109.5 . . ?
C00F C011 H01B 109.5 . . ?
C00F C011 H01C 109.5 . . ?
H01A C011 H01B 109.5 . . ?
H01A C011 H01C 109.5 . . ?
H01B C011 H01C 109.5 . . ?
C00K C012 H01D 109.5 . . ?
C00K C012 H01E 109.5 . . ?
C00K C012 H01F 109.5 . . ?
H01D C012 H01E 109.5 . . ?
H01D C012 H01F 109.5 . . ?
H01E C012 H01F 109.5 . . ?

loop_
_geom_bond_atom_site_label_1
_geom_bond_atom_site_label_2
_geom_bond_distance
_geom_bond_site_symmetry_2
_geom_bond_publ_flag
O001 C005 1.370(2) . ?
O001 C00C 1.368(2) . ?
O002 C00N 1.223(2) . ?
N003 C008 1.403(2) . ?
N003 C00B 1.431(2) . ?
N003 C00I 1.411(2) . ?
C004 C009 1.486(2) . ?
C004 C00D 1.385(2) . ?
C004 C00E 1.406(2) . ?
C005 C006 1.399(3) . ?
C005 C00D 1.392(2) . ?
C006 C00F 1.418(2) . ?
C006 C00N 1.474(2) . ?
C007 C00C 1.387(3) . ?
C007 C00L 1.406(2) . ?
C007 C00N 1.468(3) . ?
C008 C00G 1.404(2) . ?
C008 C00V 1.400(2) . ?
C009 C00A 1.393(2) . ?
C009 C00P 1.399(2) . ?
C00A H00A 0.9300 . ?
C00A C00H 1.390(2) . ?
C00B C00H 1.394(2) . ?
C00B C00Q 1.383(3) . ?
C00C C00O 1.391(3) . ?
C00D H00D 0.9300 . ?
C00E H00E 0.9300 . ?
C00E C00F 1.384(2) . ?
C00F C011 1.510(3) . ?
C00G C00K 1.530(2) . ?
C00G C00U 1.387(3) . ?
C00H H00H 0.9300 . ?
C00I C00J 1.401(2) . ?
C00I C00R 1.402(3) . ?
C00J C00K 1.527(2) . ?
C00J C00Y 1.391(2) . ?
C00K C00Z 1.526(2) . ?
C00K C012 1.543(2) . ?
C00L H00L 0.9300 . ?
C00L C00S 1.374(3) . ?
C00M H00M 0.9300 . ?
C00M C00V 1.388(3) . ?
C00M C00X 1.381(3) . ?
C00O H00O 0.9300 . ?
C00O C00W 1.378(3) . ?
C00P H00P 0.9300 . ?
C00P C00Q 1.384(2) . ?
C00Q H00Q 0.9300 . ?
C00R H00R 0.9300 . ?
C00R C00T 1.385(3) . ?
C00S H00S 0.9300 . ?
C00S C00W 1.393(3) . ?
C00T H00T 0.9300 . ?
C00T C010 1.382(3) . ?
C00U H00U 0.9300 . ?
C00U C00X 1.391(3) . ?
C00V H00V 0.9300 . ?
C00W H00W 0.9300 . ?
C00X H00X 0.9300 . ?
C00Y H00Y 0.9300 . ?
C00Y C010 1.386(3) . ?
C00Z H00B 0.9600 . ?
C00Z H00C 0.9600 . ?
C00Z H00F 0.9600 . ?
C010 H010 0.9300 . ?
C011 H01A 0.9600 . ?
C011 H01B 0.9600 . ?
C011 H01C 0.9600 . ?
C012 H01D 0.9600 . ?
C012 H01E 0.9600 . ?
C012 H01F 0.9600 . ?
